data_7243029
loop_
_publ_author_name
'Kumar, Avulu Vinod'
'Rohullah, Mehdi'
'Ravi, Jada'
'Godumala, Mallesham'
'Annadhasan, Mari'
'Chandrasekar, Rajadurai'

_publ_section_title
;
 Mechanophotonic aspects of a room temperature phosphorescent flexible
 organic microcrystal
;
_journal_issue 34
_journal_name_full CrystEngComm
_journal_page_first 5774
_journal_page_last 5779
_journal_paper_doi 10.1039/D1CE00475A
_journal_volume 23
_journal_year 2021
_chemical_formula_moiety 'C29 H16 F6 N2 S'
_chemical_formula_sum 'C29 H16 F6 N2 S'
_chemical_formula_weight 538.50
_space_group_crystal_system monoclinic
_space_group_IT_number 14
_space_group_name_Hall '-P 2yn'
_space_group_name_H-M_alt 'P 1 21/n 1'
_atom_sites_solution_hydrogens geom
_atom_sites_solution_primary iterative
_audit_creation_date 2021-04-02
_audit_creation_method
;
Olex2 1.3-ac4
(compiled 2019.04.23 svn.r3594 for Rigaku Oxford Diffraction, GUI svn.r5739)
;
_audit_update_record
;
2021-04-03 deposited with the CCDC.	2021-06-09 downloaded from the CCDC.
;
_cell_angle_alpha 90
_cell_angle_beta 98.502(4)
_cell_angle_gamma 90
_cell_formula_units_Z 4
_cell_length_a 12.6615(7)
_cell_length_b 4.8528(2)
_cell_length_c 39.0056(17)
_cell_measurement_reflns_used 5492
_cell_measurement_temperature 105(2)
_cell_measurement_theta_max 25.9280
_cell_measurement_theta_min 2.0920
_cell_volume 2370.31(19)
_computing_cell_refinement 'CrysAlisPro 1.171.40.35a (Rigaku OD, 2018)'
_computing_data_collection 'CrysAlisPro 1.171.40.35a (Rigaku OD, 2018)'
_computing_data_reduction 'CrysAlisPro 1.171.40.35a (Rigaku OD, 2018)'
_computing_molecular_graphics 'Olex2 (Dolomanov et al., 2009)'
_computing_publication_material 'Olex2 (Dolomanov et al., 2009)'
_computing_structure_refinement 'ShelXL (Sheldrick, 2015)'
_computing_structure_solution 'olex2.solve (Bourhis et al., 2015)'
_diffrn_ambient_environment N~2~
_diffrn_ambient_temperature 105(2)
_diffrn_detector 'CCD plate'
_diffrn_detector_area_resol_mean 10.0000
_diffrn_detector_type HyPix3000
_diffrn_measured_fraction_theta_full 0.977
_diffrn_measured_fraction_theta_max 0.933
_diffrn_measurement_details
;
List of Runs (angles in degrees, time in seconds):

  # Type    Start    End  Width  t~exp~   \w     \q     \k     \f   Frames
#--------------------------------------------------------------------------
  1  \w      3.00  29.00   0.50    9.20    --   16.22  30.00  30.00   52
  2  \w     55.00  87.00   0.50    9.20    --   16.22  30.00  30.00   64
  3  \w     -1.00  25.00   0.50    9.20    --   16.22  77.00 -60.00   52
  4  \w     56.00  86.00   0.50    9.20    --   16.22  77.00 -60.00   60
  5  \w     44.00  69.00   0.50    9.20    --   16.22 170.00 -16.00   50
  6  \w     64.00  90.00   0.50    9.20    --   16.22  30.00-150.00   52
  7  \w      6.00  32.00   0.50    9.20    --   16.22  30.00-150.00   52
  8  \w    -57.00 -32.00   0.50    9.20    --  -14.97 115.00-158.00   50
  9  \w    -81.00   7.00   0.50    9.20    --  -14.97 -30.00-150.00  176
 10  \w    -36.00  -1.00   0.50    9.20    --   16.22 -94.00-150.00   70
 11  \w    -57.00  38.00   0.50    9.20    --   16.22 -30.00-150.00  190
 12  \w     41.00  66.00   0.50    9.20    --   16.22-170.00 -31.00   50
 13  \w      9.00  35.00   0.50    9.20    --   16.22 -94.00   0.00   52
 14  \w     10.00  64.00   0.50    9.20    --   16.22-125.00 -30.00  108
 15  \w    -36.00  -9.00   0.50    9.20    --   16.22 -94.00   0.00   54
 16  \w    -93.00 -68.00   0.50    9.20    --  -14.97-170.00 -31.00   50
 17  \w     10.00  35.00   0.50    9.20    --   16.22-115.00 111.00   50
 18  \w    -27.00  17.00   0.50    9.20    --  -14.97 -94.00 150.00   88
 19  \w    -85.00   6.00   0.50    9.20    --  -14.97 -30.00 120.00  182
 20  \w    -67.00 -41.00   0.50    9.20    --  -14.97 125.00  90.00   52
 21  \w    -85.00 -60.00   0.50    9.20    --  -14.97 170.00 -16.00   50
;
_diffrn_measurement_device 'four-circle diffractometer'
_diffrn_measurement_device_type 'XtaLAB Synergy, Single source at offset/far, HyPix3000'
_diffrn_measurement_method '\w scans'
_diffrn_orient_matrix_type 'CrysAlisPro convention (1999,Acta A55,543-557)'
_diffrn_orient_matrix_UB_11 0.0303422000
_diffrn_orient_matrix_UB_12 -0.0216382000
_diffrn_orient_matrix_UB_13 0.0165735000
_diffrn_orient_matrix_UB_21 0.0477754000
_diffrn_orient_matrix_UB_22 0.0114126000
_diffrn_orient_matrix_UB_23 -0.0073468000
_diffrn_orient_matrix_UB_31 0.0007103000
_diffrn_orient_matrix_UB_32 0.1442130000
_diffrn_orient_matrix_UB_33 0.0030708000
_diffrn_radiation_monochromator mirror
_diffrn_radiation_probe x-ray
_diffrn_radiation_type 'Mo K\a'
_diffrn_radiation_wavelength 0.71073
_diffrn_reflns_av_R_equivalents 0.2037
_diffrn_reflns_av_unetI/netI 0.2345
_diffrn_reflns_Laue_measured_fraction_full 0.977
_diffrn_reflns_Laue_measured_fraction_max 0.933
_diffrn_reflns_limit_h_max 16
_diffrn_reflns_limit_h_min -16
_diffrn_reflns_limit_k_max 6
_diffrn_reflns_limit_k_min -6
_diffrn_reflns_limit_l_max 48
_diffrn_reflns_limit_l_min -48
_diffrn_reflns_number 21184
_diffrn_reflns_point_group_measured_fraction_full 0.977
_diffrn_reflns_point_group_measured_fraction_max 0.933
_diffrn_reflns_theta_full 25.242
_diffrn_reflns_theta_max 26.949
_diffrn_reflns_theta_min 2.112
_diffrn_source 'micro-focus sealed X-ray tube'
_diffrn_source_type 'PhotonJet (Mo) X-ray Source'
_exptl_absorpt_coefficient_mu 0.207
_exptl_absorpt_correction_T_max 1.00000
_exptl_absorpt_correction_T_min 0.19211
_exptl_absorpt_correction_type multi-scan
_exptl_absorpt_process_details
;
CrysAlisPro 1.171.40.35a (Rigaku Oxford Diffraction, 2018)
Empirical absorption correction using spherical harmonics,
 implemented in SCALE3 ABSPACK scaling algorithm.
;
_exptl_crystal_colour 'clear yellowish yellow'
_exptl_crystal_colour_lustre clear
_exptl_crystal_colour_modifier yellowish
_exptl_crystal_colour_primary yellow
_exptl_crystal_density_diffrn 1.509
_exptl_crystal_description Monoclinic
_exptl_crystal_F_000 1096
_exptl_crystal_size_max 0.2
_exptl_crystal_size_mid 0.18
_exptl_crystal_size_min 0.13
_refine_diff_density_max 0.393
_refine_diff_density_min -0.560
_refine_diff_density_rms 0.111
_refine_ls_extinction_method none
_refine_ls_goodness_of_fit_ref 1.027
_refine_ls_hydrogen_treatment constr
_refine_ls_matrix_type full
_refine_ls_number_parameters 380
_refine_ls_number_reflns 4812
_refine_ls_number_restraints 78
_refine_ls_restrained_S_all 1.038
_refine_ls_R_factor_all 0.2165
_refine_ls_R_factor_gt 0.0903
_refine_ls_shift/su_max 0.000
_refine_ls_shift/su_mean 0.000
_refine_ls_structure_factor_coef Fsqd
_refine_ls_weighting_details 'w=1/[\s^2^(Fo^2^)+(0.1095P)^2^+1.5165P] where P=(Fo^2^+2Fc^2^)/3'
_refine_ls_weighting_scheme calc
_refine_ls_wR_factor_gt 0.1965
_refine_ls_wR_factor_ref 0.3128
_reflns_Friedel_coverage 0.000
_reflns_number_gt 1959
_reflns_number_total 4812
_reflns_threshold_expression 'I > 2\s(I)'
_cod_data_source_file d1ce00475a3.cif
_cod_data_source_block rc34
_cod_depositor_comments 'Adding full bibliography for 7243029.cif.'
_cod_original_sg_symbol_H-M 'P 21/n'
_cod_database_code 7243029
_shelx_shelxl_version_number 2018/3
_chemical_oxdiff_formula 'C H N F S'
_shelx_space_group_comment
;
The symmetry employed for this shelxl refinement is uniquely defined
by the following loop, which should always be used as a source of
symmetry information in preference to the above space-group names.
They are only intended as comments.
;
_shelx_estimated_absorpt_t_max 0.974
_shelx_estimated_absorpt_t_min 0.960
_reflns_odcompleteness_completeness 98.02
_reflns_odcompleteness_iscentric 1
_reflns_odcompleteness_theta 26.32
_olex2_refinement_description
;
1. Fixed Uiso
 At 1.2 times of:
  All C(H) groups
2. Restrained distances
 F5A-F4A \\sim F5A-F6A \\sim F4A-F6A
 with sigma of 0.04
 C1A-C2 \\sim C1A-F5A \\sim C1A-F4A \\sim C1A-F6A
 with sigma of 0.02
 F5B-F6B \\sim F5B-F4B \\sim F6B-F4B
 with sigma of 0.04
 C1B-C2 \\sim C1B-F5B \\sim C1B-F6B \\sim C1B-F4B
 with sigma of 0.02
3. Rigid body (RIGU) restrains
 C1A, F5A, C2, F4A, F6A
 with sigma for 1-2 distances of 0.004 and sigma for 1-3 distances of 0.004
 C1B, F4B, F5B, F6B, C2
 with sigma for 1-2 distances of 0.004 and sigma for 1-3 distances of 0.004
4. Others
 Sof(F5B)=Sof(C1B)=Sof(F6B)=Sof(F4B)=1-FVAR(1)
 Sof(C1A)=Sof(F5A)=Sof(F4A)=Sof(F6A)=FVAR(1)
5.a Aromatic/amide H refined with riding coordinates:
 C13(H13), C5(H5), C12(H12), C25(H25), C21(H21), C16(H16), C15(H15), C10(H10),
 C7(H7), C28(H28), C3(H3), C26(H26), C18(H18), C20(H20), C27(H27), C19(H19)
;
_olex2_submission_special_instructions 'No special instructions were received'
_oxdiff_exptl_absorpt_empirical_details
;
Empirical correction (ABSPACK) includes:
- Absorption correction using spherical harmonics
- Frame scaling
;
_oxdiff_exptl_absorpt_empirical_full_max 5.341
_oxdiff_exptl_absorpt_empirical_full_min 0.151

loop_
_space_group_symop_operation_xyz
'x, y, z'
'-x+1/2, y+1/2, -z+1/2'
'-x, -y, -z'
'x-1/2, -y-1/2, z-1/2'

loop_
_atom_site_label
_atom_site_type_symbol
_atom_site_fract_x
_atom_site_fract_y
_atom_site_fract_z
_atom_site_U_iso_or_equiv
_atom_site_adp_type
_atom_site_occupancy
_atom_site_site_symmetry_order
_atom_site_calc_flag
_atom_site_refinement_flags_posn
_atom_site_refinement_flags_adp
_atom_site_refinement_flags_occupancy
_atom_site_disorder_assembly
_atom_site_disorder_group
S1 S 0.37204(15) 0.1973(3) 0.73120(4) 0.0405(5) Uani 1 1 d . . . . .
F3 F 1.0776(4) 1.1692(8) 0.52979(12) 0.0669(13) Uani 1 1 d . . . . .
F2 F 1.0267(4) 1.5402(7) 0.55040(11) 0.0664(14) Uani 1 1 d . . . . .
F1 F 1.0753(4) 1.2040(10) 0.58372(11) 0.0800(17) Uani 1 1 d . . . . .
N2 N 0.4515(4) -0.1553(9) 0.67757(12) 0.0313(13) Uani 1 1 d . . . . .
C14 C 0.5015(5) -0.0058(10) 0.65395(14) 0.0279(15) Uani 1 1 d . . . . .
C13 C 0.6134(5) 0.0305(11) 0.65890(14) 0.0305(15) Uani 1 1 d . . . . .
H13 H 0.654987 -0.060016 0.677126 0.037 Uiso 1 1 calc R . . . .
C6 C 0.7730(5) 0.8638(10) 0.56565(14) 0.0304(15) Uani 1 1 d . . . . .
C24 C 0.5075(5) -0.1989(10) 0.71208(14) 0.0266(14) Uani 1 1 d . . . . .
C11 C 0.6029(6) 0.3349(11) 0.60946(15) 0.0321(15) Uani 1 1 d . . . . .
C23 C 0.4763(6) -0.0431(10) 0.73894(15) 0.0344(16) Uani 1 1 d . . . . .
C17 C 0.3384(5) -0.1455(11) 0.67488(15) 0.0317(15) Uani 1 1 d . . . . .
C22 C 0.2897(6) 0.0238(11) 0.69751(14) 0.0309(15) Uani 1 1 d . . . . .
C5 C 0.8765(6) 0.9759(10) 0.57074(14) 0.0341(16) Uani 1 1 d . . . . .
H5 H 0.924440 0.920568 0.589896 0.041 Uiso 1 1 calc R . . . .
C12 C 0.6622(5) 0.1966(11) 0.63737(14) 0.0304(15) Uani 1 1 d . . . . .
H12 H 0.736051 0.217463 0.641435 0.037 Uiso 1 1 calc R . . . .
C25 C 0.5855(6) -0.3963(11) 0.71864(15) 0.0365(16) Uani 1 1 d . . . . .
H25 H 0.603969 -0.503343 0.700651 0.044 Uiso 1 1 calc R . . . .
C9 C 0.7406(6) 0.6569(11) 0.59020(14) 0.0332(16) Uani 1 1 d . . . . .
C21 C 0.1809(6) 0.0539(12) 0.69365(16) 0.0391(17) Uani 1 1 d . . . . .
H21 H 0.150221 0.169051 0.708495 0.047 Uiso 1 1 calc R . . . .
C4 C 0.9090(6) 1.1663(11) 0.54802(15) 0.0335(15) Uani 1 1 d . . . . .
C16 C 0.4932(6) 0.2813(12) 0.60321(15) 0.0413(19) Uani 1 1 d . . . . .
H16 H 0.452647 0.360415 0.583881 0.050 Uiso 1 1 calc R . . . .
C2 C 0.7353(6) 1.1423(11) 0.51345(14) 0.0344(15) Uani 1 1 d D U . . .
C15 C 0.4425(6) 0.1157(11) 0.62455(15) 0.0373(17) Uani 1 1 d . . . . .
H15 H 0.369336 0.084958 0.619441 0.045 Uiso 1 1 calc R . . . .
C10 C 0.6460(6) 0.5307(11) 0.58709(15) 0.0349(17) Uani 1 1 d . . . . .
H10 H 0.599676 0.576237 0.567104 0.042 Uiso 1 1 calc R . . . .
C7 C 0.7042(6) 0.9501(11) 0.53643(14) 0.0387(18) Uani 1 1 d . . . . .
H7 H 0.635590 0.877057 0.532164 0.046 Uiso 1 1 calc R . . . .
C28 C 0.5312(6) -0.0813(12) 0.77251(16) 0.0409(18) Uani 1 1 d . . . . .
H28 H 0.514253 0.027242 0.790574 0.049 Uiso 1 1 calc R . . . .
C3 C 0.8393(6) 1.2497(12) 0.51922(16) 0.0363(16) Uani 1 1 d . . . . .
H3 H 0.861136 1.376081 0.503784 0.044 Uiso 1 1 calc R . . . .
C00R C 1.0198(6) 1.2679(12) 0.55320(16) 0.0369(16) Uani 1 1 d . . . . .
C26 C 0.6368(6) -0.4353(12) 0.75231(16) 0.0392(17) Uani 1 1 d . . . . .
H26 H 0.689636 -0.568848 0.756884 0.047 Uiso 1 1 calc R . . . .
C18 C 0.2732(6) -0.2955(12) 0.64998(16) 0.0397(18) Uani 1 1 d . . . . .
H18 H 0.303274 -0.417370 0.635753 0.048 Uiso 1 1 calc R . . . .
C20 C 0.1168(6) -0.0872(13) 0.66764(16) 0.0423(18) Uani 1 1 d . . . . .
H20 H 0.043131 -0.063975 0.664457 0.051 Uiso 1 1 calc R . . . .
C27 C 0.6095(6) -0.2765(13) 0.77897(16) 0.0426(18) Uani 1 1 d . . . . .
H27 H 0.644459 -0.302212 0.801432 0.051 Uiso 1 1 calc R . . . .
C8 C 0.8220(6) 0.6007(14) 0.61871(18) 0.051(2) Uani 1 1 d . . . . .
F5B F 0.5682(16) 1.081(4) 0.4749(6) 0.082(6) Uani 0.44(2) 1 d D U P A 2
C1B C 0.6645(13) 1.202(3) 0.4824(3) 0.049(5) Uani 0.44(2) 1 d D U P A 2
C19 C 0.1641(6) -0.2648(13) 0.64625(18) 0.0438(18) Uani 1 1 d . . . . .
H19 H 0.121183 -0.364046 0.629162 0.053 Uiso 1 1 calc R . . . .
N1 N 0.8882(6) 0.5599(15) 0.64137(17) 0.091(3) Uani 1 1 d . . . . .
F6B F 0.6402(19) 1.471(3) 0.4801(5) 0.091(8) Uani 0.44(2) 1 d D U P A 2
F4B F 0.7018(11) 1.165(5) 0.4523(3) 0.090(7) Uani 0.44(2) 1 d D U P A 2
C1A C 0.6617(10) 1.242(3) 0.4842(3) 0.042(4) Uani 0.56(2) 1 d D U P A 1
F5A F 0.6158(17) 1.030(3) 0.4663(5) 0.104(8) Uani 0.56(2) 1 d D U P A 1
F4A F 0.7050(10) 1.403(4) 0.4626(4) 0.100(7) Uani 0.56(2) 1 d D U P A 1
F6A F 0.5791(12) 1.386(3) 0.4926(3) 0.081(5) Uani 0.56(2) 1 d D U P A 1

loop_
_atom_site_aniso_label
_atom_site_aniso_U_11
_atom_site_aniso_U_22
_atom_site_aniso_U_33
_atom_site_aniso_U_23
_atom_site_aniso_U_13
_atom_site_aniso_U_12
S1 0.0566(14) 0.0269(8) 0.0374(10) -0.0070(7) 0.0047(9) 0.0027(7)
F3 0.069(4) 0.058(3) 0.079(3) -0.024(2) 0.029(3) -0.004(2)
F2 0.074(4) 0.0249(19) 0.106(4) -0.004(2) 0.031(3) -0.0067(19)
F1 0.065(4) 0.116(4) 0.053(3) 0.034(3) -0.010(3) -0.039(3)
N2 0.040(4) 0.030(3) 0.024(3) 0.001(2) 0.003(2) 0.001(2)
C14 0.039(4) 0.021(3) 0.021(3) -0.005(2) -0.003(3) -0.010(3)
C13 0.046(5) 0.026(3) 0.020(3) -0.002(2) 0.004(3) -0.003(3)
C6 0.048(5) 0.024(3) 0.021(3) -0.002(2) 0.010(3) 0.002(3)
C24 0.038(4) 0.020(3) 0.023(3) 0.000(2) 0.010(3) -0.003(2)
C11 0.047(5) 0.026(3) 0.022(3) -0.002(2) 0.005(3) -0.006(3)
C23 0.057(5) 0.021(3) 0.026(3) 0.003(2) 0.008(3) -0.001(3)
C17 0.032(4) 0.030(3) 0.032(3) 0.006(3) 0.001(3) -0.001(3)
C22 0.048(5) 0.019(3) 0.025(3) 0.010(2) 0.006(3) -0.002(3)
C5 0.056(5) 0.021(3) 0.025(3) -0.001(2) 0.008(3) -0.001(3)
C12 0.040(4) 0.031(3) 0.021(3) -0.001(2) 0.006(3) 0.001(3)
C25 0.055(5) 0.021(3) 0.036(4) -0.003(3) 0.013(3) -0.007(3)
C9 0.053(5) 0.027(3) 0.018(3) -0.004(2) 0.002(3) -0.002(3)
C21 0.048(5) 0.037(3) 0.031(4) 0.008(3) 0.004(3) 0.006(3)
C4 0.043(4) 0.027(3) 0.032(3) -0.002(3) 0.010(3) 0.003(3)
C16 0.064(6) 0.037(3) 0.021(3) 0.005(3) -0.002(3) -0.008(3)
C2 0.053(5) 0.031(3) 0.021(3) -0.001(2) 0.012(3) 0.001(3)
C15 0.052(5) 0.029(3) 0.030(3) 0.001(3) 0.001(3) -0.003(3)
C10 0.056(5) 0.026(3) 0.021(3) -0.002(2) -0.001(3) 0.000(3)
C7 0.063(5) 0.027(3) 0.027(3) 0.000(3) 0.010(3) 0.002(3)
C28 0.061(5) 0.034(3) 0.029(3) -0.003(3) 0.010(3) -0.004(3)
C3 0.051(5) 0.028(3) 0.034(4) 0.002(3) 0.022(3) 0.003(3)
C00R 0.046(5) 0.035(3) 0.029(4) 0.004(3) 0.005(3) -0.002(3)
C26 0.050(5) 0.033(3) 0.034(4) 0.007(3) 0.004(3) -0.003(3)
C18 0.048(5) 0.036(3) 0.032(4) -0.002(3) -0.004(3) -0.004(3)
C20 0.041(5) 0.046(4) 0.039(4) 0.016(3) 0.005(3) -0.001(3)
C27 0.057(5) 0.044(4) 0.025(3) 0.010(3) 0.004(3) -0.005(3)
C8 0.057(6) 0.054(4) 0.042(4) 0.023(3) -0.001(4) -0.029(4)
F5B 0.077(10) 0.094(12) 0.067(11) 0.047(9) -0.016(7) -0.013(9)
C1B 0.073(10) 0.051(9) 0.023(7) 0.000(8) 0.003(6) -0.005(8)
C19 0.045(5) 0.047(4) 0.037(4) 0.004(3) -0.001(4) -0.008(3)
N1 0.086(7) 0.119(6) 0.057(4) 0.055(4) -0.022(4) -0.060(5)
F6B 0.121(19) 0.056(7) 0.076(13) -0.001(6) -0.059(11) 0.012(7)
F4B 0.081(10) 0.167(19) 0.020(5) -0.008(7) -0.001(5) 0.002(10)
C1A 0.056(8) 0.027(7) 0.041(8) 0.015(5) 0.004(5) -0.001(5)
F5A 0.150(18) 0.053(6) 0.083(12) -0.004(6) -0.074(11) 0.006(7)
F4A 0.103(10) 0.131(14) 0.066(10) 0.076(10) 0.014(6) 0.003(8)
F6A 0.085(9) 0.102(9) 0.053(6) 0.013(6) 0.004(5) 0.037(7)

loop_
_atom_type_symbol
_atom_type_description
_atom_type_scat_dispersion_real
_atom_type_scat_dispersion_imag
_atom_type_scat_source
C C 0.0033 0.0016 'International Tables Vol C Tables 4.2.6.8 and 6.1.1.4'
H H 0.0000 0.0000 'International Tables Vol C Tables 4.2.6.8 and 6.1.1.4'
F F 0.0171 0.0103 'International Tables Vol C Tables 4.2.6.8 and 6.1.1.4'
N N 0.0061 0.0033 'International Tables Vol C Tables 4.2.6.8 and 6.1.1.4'
S S 0.1246 0.1234 'International Tables Vol C Tables 4.2.6.8 and 6.1.1.4'

loop_
_geom_angle_atom_site_label_1
_geom_angle_atom_site_label_2
_geom_angle_atom_site_label_3
_geom_angle
_geom_angle_site_symmetry_1
_geom_angle_site_symmetry_3
_geom_angle_publ_flag
C23 S1 C22 99.0(3) . . ?
C14 N2 C24 119.0(5) . . ?
C14 N2 C17 119.0(5) . . ?
C17 N2 C24 115.2(5) . . ?
N2 C14 C13 121.2(5) . . ?
N2 C14 C15 121.3(6) . . ?
C15 C14 C13 117.5(6) . . ?
C14 C13 H13 119.3 . . ?
C12 C13 C14 121.5(5) . . ?
C12 C13 H13 119.3 . . ?
C5 C6 C9 120.7(5) . . ?
C7 C6 C5 117.2(6) . . ?
C7 C6 C9 122.1(6) . . ?
C23 C24 N2 117.8(5) . . ?
C25 C24 N2 121.2(5) . . ?
C25 C24 C23 120.9(5) . . ?
C12 C11 C10 125.1(6) . . ?
C16 C11 C12 116.9(6) . . ?
C16 C11 C10 118.0(5) . . ?
C24 C23 S1 121.4(4) . . ?
C24 C23 C28 118.2(6) . . ?
C28 C23 S1 120.4(5) . . ?
C22 C17 N2 120.1(5) . . ?
C18 C17 N2 121.6(6) . . ?
C18 C17 C22 118.3(6) . . ?
C17 C22 S1 118.6(5) . . ?
C21 C22 S1 120.3(5) . . ?
C21 C22 C17 121.1(6) . . ?
C6 C5 H5 119.1 . . ?
C4 C5 C6 121.8(6) . . ?
C4 C5 H5 119.1 . . ?
C13 C12 C11 121.2(6) . . ?
C13 C12 H12 119.4 . . ?
C11 C12 H12 119.4 . . ?
C24 C25 H25 120.2 . . ?
C24 C25 C26 119.6(6) . . ?
C26 C25 H25 120.2 . . ?
C10 C9 C6 125.5(6) . . ?
C10 C9 C8 121.2(6) . . ?
C8 C9 C6 113.3(6) . . ?
C22 C21 H21 120.1 . . ?
C22 C21 C20 119.9(6) . . ?
C20 C21 H21 120.1 . . ?
C5 C4 C00R 120.2(6) . . ?
C3 C4 C5 120.1(6) . . ?
C3 C4 C00R 119.6(6) . . ?
C11 C16 H16 118.6 . . ?
C15 C16 C11 122.8(6) . . ?
C15 C16 H16 118.6 . . ?
C7 C2 C3 119.6(6) . . ?
C7 C2 C1B 118.8(9) . . ?
C7 C2 C1A 121.5(8) . . ?
C3 C2 C1B 121.2(9) . . ?
C3 C2 C1A 118.9(7) . . ?
C14 C15 H15 120.1 . . ?
C16 C15 C14 119.9(7) . . ?
C16 C15 H15 120.1 . . ?
C11 C10 H10 114.4 . . ?
C9 C10 C11 131.2(6) . . ?
C9 C10 H10 114.4 . . ?
C6 C7 H7 119.1 . . ?
C2 C7 C6 121.8(7) . . ?
C2 C7 H7 119.1 . . ?
C23 C28 H28 119.7 . . ?
C27 C28 C23 120.7(6) . . ?
C27 C28 H28 119.7 . . ?
C4 C3 C2 119.5(6) . . ?
C4 C3 H3 120.2 . . ?
C2 C3 H3 120.2 . . ?
F3 C00R C4 113.1(5) . . ?
F2 C00R F3 104.5(6) . . ?
F2 C00R C4 113.2(6) . . ?
F1 C00R F3 104.9(6) . . ?
F1 C00R F2 105.9(5) . . ?
F1 C00R C4 114.4(6) . . ?
C25 C26 H26 119.9 . . ?
C27 C26 C25 120.2(6) . . ?
C27 C26 H26 119.9 . . ?
C17 C18 H18 119.9 . . ?
C19 C18 C17 120.1(7) . . ?
C19 C18 H18 119.9 . . ?
C21 C20 H20 120.4 . . ?
C21 C20 C19 119.2(7) . . ?
C19 C20 H20 120.4 . . ?
C28 C27 C26 120.3(6) . . ?
C28 C27 H27 119.9 . . ?
C26 C27 H27 119.9 . . ?
N1 C8 C9 178.7(8) . . ?
F5B C1B C2 122.0(16) . . ?
F6B C1B C2 111.2(12) . . ?
F6B C1B F5B 102.8(13) . . ?
F4B C1B C2 117.2(13) . . ?
F4B C1B F5B 100.2(13) . . ?
F4B C1B F6B 100.5(13) . . ?
C18 C19 C20 121.1(6) . . ?
C18 C19 H19 119.4 . . ?
C20 C19 H19 119.4 . . ?
F5A C1A C2 109.8(11) . . ?
F5A C1A F4A 108.2(13) . . ?
F5A C1A F6A 103.6(11) . . ?
F4A C1A C2 114.8(11) . . ?
F4A C1A F6A 105.1(11) . . ?
F6A C1A C2 114.5(10) . . ?

loop_
_geom_bond_atom_site_label_1
_geom_bond_atom_site_label_2
_geom_bond_distance
_geom_bond_site_symmetry_2
_geom_bond_publ_flag
S1 C23 1.754(6) . ?
S1 C22 1.766(6) . ?
F3 C00R 1.341(8) . ?
F2 C00R 1.330(6) . ?
F1 C00R 1.327(7) . ?
N2 C14 1.396(8) . ?
N2 C24 1.442(7) . ?
N2 C17 1.421(8) . ?
C14 C13 1.413(8) . ?
C14 C15 1.403(7) . ?
C13 H13 0.9300 . ?
C13 C12 1.375(8) . ?
C6 C5 1.406(9) . ?
C6 C9 1.486(8) . ?
C6 C7 1.392(8) . ?
C24 C23 1.396(8) . ?
C24 C25 1.372(8) . ?
C11 C12 1.400(7) . ?
C11 C16 1.399(9) . ?
C11 C10 1.450(8) . ?
C23 C28 1.401(8) . ?
C17 C22 1.412(9) . ?
C17 C18 1.384(8) . ?
C22 C21 1.372(9) . ?
C5 H5 0.9300 . ?
C5 C4 1.384(8) . ?
C12 H12 0.9300 . ?
C25 H25 0.9300 . ?
C25 C26 1.389(8) . ?
C9 C10 1.335(9) . ?
C9 C8 1.426(9) . ?
C21 H21 0.9300 . ?
C21 C20 1.383(8) . ?
C4 C3 1.383(8) . ?
C4 C00R 1.472(9) . ?
C16 H16 0.9300 . ?
C16 C15 1.381(9) . ?
C2 C7 1.390(8) . ?
C2 C3 1.403(9) . ?
C2 C1B 1.427(13) . ?
C2 C1A 1.445(11) . ?
C15 H15 0.9300 . ?
C10 H10 0.9300 . ?
C7 H7 0.9300 . ?
C28 H28 0.9300 . ?
C28 C27 1.367(9) . ?
C3 H3 0.9300 . ?
C26 H26 0.9300 . ?
C26 C27 1.379(9) . ?
C18 H18 0.9300 . ?
C18 C19 1.375(9) . ?
C20 H20 0.9300 . ?
C20 C19 1.395(10) . ?
C27 H27 0.9300 . ?
C8 N1 1.142(8) . ?
F5B C1B 1.346(14) . ?
C1B F6B 1.342(14) . ?
C1B F4B 1.341(14) . ?
C19 H19 0.9300 . ?
C1A F5A 1.325(12) . ?
C1A F4A 1.327(12) . ?
C1A F6A 1.340(12) . ?
